data_1565496
loop_
_publ_author_name
'Hu, Dong-Cheng'
'Wu, Ya-Jun'
'Sun, Jing'
'Shang, Ke-Xia'
'Yao, Xiao-Qiang'
'Yang, Yun-Xia'
'Liu, Jia-Cheng'

_publ_section_title
;
 Five coordination polymers based on two asymmetric Semi-rigid carboxylate
 organic ligands and N-donor 4, 4&#x2032;-di (1H-imidazol-1-yl)-1,
 1&#x2032;-biphenyl ligand: Solvent-induced synthesis, crystal structures,
 magnetic and dye absorption properties
;
_journal_name_full 'Inorganica Chimica Acta'
_journal_page_first 119356
_journal_paper_doi 10.1016/j.ica.2019.119356
_journal_volume 502
_journal_year 2020
_chemical_formula_moiety 'C86 H60 Cd3 N12 O16'
_chemical_formula_sum 'C86 H60 Cd3 N12 O16'
_chemical_formula_weight 1854.66
_space_group_crystal_system monoclinic
_space_group_IT_number 15
_space_group_name_Hall '-C 2yc'
_space_group_name_H-M_alt 'C 1 2/c 1'
_atom_sites_solution_hydrogens geom
_audit_creation_method SHELXL-2018/3
_cell_angle_alpha 90
_cell_angle_beta 117.321(3)
_cell_angle_gamma 90
_cell_formula_units_Z 4
_cell_length_a 36.762(7)
_cell_length_b 10.419(2)
_cell_length_c 23.640(5)
_cell_measurement_reflns_used 8909
_cell_measurement_temperature 296(2)
_cell_measurement_theta_max 27.35
_cell_measurement_theta_min 2.35
_cell_volume 8045(3)
_computing_cell_refinement 'Bruker SAINT'
_computing_data_collection 'Bruker APEX2'
_computing_data_reduction 'Bruker SAINT'
_computing_structure_refinement 'SHELXL-2018/3 (Sheldrick, 2018)'
_computing_structure_solution 'SHELXL-2018/3 (Sheldrick, 2018)'
_diffrn_ambient_temperature 296(2)
_diffrn_measured_fraction_theta_full 0.995
_diffrn_measured_fraction_theta_max 0.995
_diffrn_measurement_device_type 'Bruker APEX-II CCD'
_diffrn_measurement_method '\f and \w scans'
_diffrn_radiation_type MoK\a
_diffrn_radiation_wavelength 0.71073
_diffrn_reflns_av_R_equivalents 0.0420
_diffrn_reflns_av_unetI/netI 0.0358
_diffrn_reflns_Laue_measured_fraction_full 0.995
_diffrn_reflns_Laue_measured_fraction_max 0.995
_diffrn_reflns_limit_h_max 43
_diffrn_reflns_limit_h_min -42
_diffrn_reflns_limit_k_max 12
_diffrn_reflns_limit_k_min -12
_diffrn_reflns_limit_l_max 28
_diffrn_reflns_limit_l_min -28
_diffrn_reflns_number 29539
_diffrn_reflns_point_group_measured_fraction_full 0.995
_diffrn_reflns_point_group_measured_fraction_max 0.995
_diffrn_reflns_theta_full 25.009
_diffrn_reflns_theta_max 25.009
_diffrn_reflns_theta_min 1.247
_exptl_absorpt_coefficient_mu 0.861
_exptl_crystal_colour colorless
_exptl_crystal_density_diffrn 1.531
_exptl_crystal_description block
_exptl_crystal_F_000 3728
_exptl_crystal_size_max 0.270
_exptl_crystal_size_mid 0.250
_exptl_crystal_size_min 0.220
_refine_diff_density_max 0.888
_refine_diff_density_min -0.800
_refine_diff_density_rms 0.072
_refine_ls_extinction_coef .
_refine_ls_extinction_method none
_refine_ls_goodness_of_fit_ref 1.042
_refine_ls_hydrogen_treatment constr
_refine_ls_matrix_type full
_refine_ls_number_parameters 523
_refine_ls_number_reflns 7075
_refine_ls_number_restraints 18
_refine_ls_restrained_S_all 1.060
_refine_ls_R_factor_all 0.0425
_refine_ls_R_factor_gt 0.0339
_refine_ls_shift/su_max 0.001
_refine_ls_shift/su_mean 0.000
_refine_ls_structure_factor_coef Fsqd
_refine_ls_weighting_details 'w=1/[\s^2^(Fo^2^)+(0.0513P)^2^+3.4052P] where P=(Fo^2^+2Fc^2^)/3'
_refine_ls_weighting_scheme calc
_refine_ls_wR_factor_gt 0.0879
_refine_ls_wR_factor_ref 0.0921
_reflns_Friedel_coverage 0.000
_reflns_Friedel_fraction_full .
_reflns_Friedel_fraction_max .
_reflns_number_gt 5902
_reflns_number_total 7075
_reflns_threshold_expression 'I > 2\s(I)'
_cod_data_source_file ICA-2020-502-119356.cif
_cod_data_source_block 5
_cod_original_sg_symbol_H-M 'C 2/c'
_cod_database_code 1565496
_shelx_shelxl_version_number 2018/3
_shelx_space_group_comment
;
The symmetry employed for this shelxl refinement is uniquely defined
by the following loop, which should always be used as a source of
symmetry information in preference to the above space-group names.
They are only intended as comments.
;
_shelx_estimated_absorpt_t_min 0.801
_shelx_estimated_absorpt_t_max 0.833

loop_
_space_group_symop_operation_xyz
'x, y, z'
'-x, y, -z+1/2'
'x+1/2, y+1/2, z'
'-x+1/2, y+1/2, -z+1/2'
'-x, -y, -z'
'x, -y, z-1/2'
'-x+1/2, -y+1/2, -z'
'x+1/2, -y+1/2, z-1/2'

loop_
_atom_site_label
_atom_site_type_symbol
_atom_site_fract_x
_atom_site_fract_y
_atom_site_fract_z
_atom_site_U_iso_or_equiv
_atom_site_adp_type
_atom_site_occupancy
_atom_site_site_symmetry_order
_atom_site_calc_flag
_atom_site_refinement_flags_posn
_atom_site_refinement_flags_adp
_atom_site_refinement_flags_occupancy
_atom_site_disorder_assembly
_atom_site_disorder_group
C1 C 0.03403(10) 0.2182(3) 0.20421(18) 0.0418(8) Uani 1 1 d . . . . .
C2 C 0.04586(10) 0.3292(3) 0.17649(16) 0.0381(8) Uani 1 1 d . . . . .
C3 C 0.03919(10) 0.3270(3) 0.11370(17) 0.0389(8) Uani 1 1 d . . . . .
H3 H 0.026125 0.256804 0.088107 0.047 Uiso 1 1 calc R U . . .
C4 C 0.05158(10) 0.4267(3) 0.08899(16) 0.0360(7) Uani 1 1 d . . . . .
C5 C 0.07098(9) 0.5323(3) 0.12753(15) 0.0346(7) Uani 1 1 d . . . . .
C6 C 0.07616(11) 0.5382(3) 0.18894(17) 0.0440(9) Uani 1 1 d . . . . .
H6 H 0.088042 0.610224 0.213837 0.053 Uiso 1 1 calc R U . . .
C7 C 0.06365(11) 0.4366(3) 0.21362(18) 0.0433(8) Uani 1 1 d . . . . .
H7 H 0.067180 0.440413 0.255143 0.052 Uiso 1 1 calc R U . . .
C8 C 0.10254(9) 0.7361(3) 0.13341(16) 0.0338(7) Uani 1 1 d . . . . .
C9 C 0.07895(10) 0.8444(3) 0.12324(19) 0.0483(9) Uani 1 1 d . . . . .
H9 H 0.050777 0.840850 0.097662 0.058 Uiso 1 1 calc R U . . .
C10 C 0.09745(10) 0.9581(3) 0.15129(19) 0.0470(9) Uani 1 1 d . . . . .
H10 H 0.081622 1.031139 0.145645 0.056 Uiso 1 1 calc R U . . .
C11 C 0.13923(10) 0.9643(3) 0.18763(17) 0.0389(8) Uani 1 1 d . . . . .
H11 H 0.151550 1.041800 0.205921 0.047 Uiso 1 1 calc R U . . .
C12 C 0.16312(9) 0.8554(3) 0.19718(15) 0.0308(7) Uani 1 1 d . . . . .
C13 C 0.14464(9) 0.7380(3) 0.17049(14) 0.0287(7) Uani 1 1 d . . . . .
C14 C 0.16879(9) 0.6164(3) 0.18031(15) 0.0332(7) Uani 1 1 d . . . . .
C15 C 0.02302(13) 0.3354(4) -0.01411(19) 0.0585(10) Uani 1 1 d . . . . .
H15A H 0.036573 0.254231 -0.000152 0.088 Uiso 1 1 calc R U . . .
H15B H 0.019502 0.353782 -0.056109 0.088 Uiso 1 1 calc R U . . .
H15C H -0.003281 0.332010 -0.014798 0.088 Uiso 1 1 calc R U . . .
C16 C 0.29119(9) 0.3646(3) 0.26626(15) 0.0314(7) Uani 1 1 d . . . . .
C17 C 0.16423(13) 0.2843(4) 0.2972(2) 0.0615(12) Uani 1 1 d . . . . .
H17 H 0.142761 0.341696 0.276615 0.074 Uiso 1 1 calc R U . . .
C18 C 0.16670(13) 0.1972(4) 0.3408(2) 0.0639(12) Uani 1 1 d . . . . .
H18 H 0.147750 0.183743 0.356005 0.077 Uiso 1 1 calc R U . . .
C19 C 0.22043(10) 0.1823(3) 0.32479(16) 0.0377(8) Uani 1 1 d . . . . .
H19 H 0.245187 0.154509 0.327359 0.045 Uiso 1 1 calc R U . . .
C20 C 0.21749(11) 0.0240(3) 0.40119(16) 0.0389(8) Uani 1 1 d . . . . .
C21 C 0.19641(19) -0.0168(5) 0.4314(3) 0.112(2) Uani 1 1 d . . . . .
H21 H 0.173347 0.027955 0.426935 0.134 Uiso 1 1 calc R U . . .
C22 C 0.20898(17) -0.1259(5) 0.4695(3) 0.0884(15) Uani 1 1 d . U . . .
H22 H 0.193431 -0.154902 0.488741 0.106 Uiso 1 1 calc R U . . .
C23 C 0.24340(11) -0.1914(3) 0.47930(16) 0.0409(8) Uani 1 1 d . U . . .
C24 C 0.26329(13) -0.1497(4) 0.4473(2) 0.0623(11) Uani 1 1 d . U . . .
H24 H 0.286081 -0.194977 0.451004 0.075 Uiso 1 1 calc R U . . .
C25 C 0.25100(14) -0.0416(4) 0.4091(2) 0.0635(12) Uani 1 1 d . . . . .
H25 H 0.266043 -0.014030 0.388701 0.076 Uiso 1 1 calc R U . . .
C26 C 0.14152(11) 0.3330(3) 0.07011(17) 0.0455(9) Uani 1 1 d . . . . .
H26 H 0.132699 0.417825 0.064966 0.055 Uiso 1 1 calc R U . . .
C27 C 0.12557(11) 0.2417(3) 0.02634(17) 0.0494(9) Uani 1 1 d . . . . .
H27 H 0.104075 0.250933 -0.014471 0.059 Uiso 1 1 calc R U . . .
C28 C 0.17508(10) 0.1613(3) 0.11172(15) 0.0360(7) Uani 1 1 d . . . . .
H28 H 0.193808 0.103691 0.140340 0.043 Uiso 1 1 calc R U . . .
C29 C 0.13919(10) 0.0056(3) 0.02338(15) 0.0351(7) Uani 1 1 d . . . . .
C30 C 0.10542(12) -0.0105(4) -0.03513(19) 0.0571(11) Uani 1 1 d . . . . .
H30 H 0.088245 0.058474 -0.055230 0.068 Uiso 1 1 calc R U . . .
C31 C 0.09737(13) -0.1310(4) -0.0637(2) 0.0595(11) Uani 1 1 d . . . . .
H31 H 0.074790 -0.141771 -0.103298 0.071 Uiso 1 1 calc R U . . .
C32 C 0.12193(11) -0.2338(3) -0.03478(16) 0.0414(8) Uani 1 1 d . . . . .
C33 C 0.15562(13) -0.2139(3) 0.02291(17) 0.0509(10) Uani 1 1 d . . . . .
H33 H 0.173036 -0.282416 0.042904 0.061 Uiso 1 1 calc R U . . .
C34 C 0.16443(12) -0.0948(3) 0.05220(17) 0.0485(9) Uani 1 1 d . . . . .
H34 H 0.187451 -0.083818 0.091268 0.058 Uiso 1 1 calc R U . . .
C35 C 0.11180(12) -0.3625(3) -0.06662(17) 0.0432(8) Uani 1 1 d . . . . .
C36 C 0.14207(12) -0.4430(3) -0.06439(18) 0.0495(9) Uani 1 1 d . . . . .
H36 H 0.169283 -0.417720 -0.041881 0.059 Uiso 1 1 calc R U . . .
C37 C 0.13302(12) -0.5608(4) -0.09480(19) 0.0533(10) Uani 1 1 d . . . . .
H37 H 0.153828 -0.614050 -0.092987 0.064 Uiso 1 1 calc R U . . .
C38 C 0.07174(13) -0.4019(4) -0.0997(2) 0.0555(10) Uani 1 1 d . . . . .
H38 H 0.050867 -0.348993 -0.101416 0.067 Uiso 1 1 calc R U . . .
C39 C 0.08596(14) -0.1011(4) 0.2951(2) 0.0589(11) Uani 1 1 d . . . . .
H39 H 0.095043 -0.035140 0.278207 0.071 Uiso 1 1 calc R U . . .
C40 C 0.10723(13) -0.2096(4) 0.3220(2) 0.0581(10) Uani 1 1 d . . . . .
H40 H 0.132913 -0.232140 0.326495 0.070 Uiso 1 1 calc R U . . .
C41 C 0.04878(13) -0.2114(4) 0.32422(19) 0.0531(10) Uani 1 1 d . . . . .
H41 H 0.027084 -0.237971 0.331355 0.064 Uiso 1 1 calc R U . . .
C42 C 0.09271(12) -0.4023(3) 0.37224(16) 0.0418(8) Uani 1 1 d . . . . .
C43 C 0.06219(13) -0.4804(4) 0.3696(2) 0.0556(10) Uani 1 1 d . . . . .
H43 H 0.035007 -0.454667 0.347311 0.067 Uiso 1 1 calc R U . . .
Cd1 Cd 0.20940(2) 0.38670(2) 0.21570(2) 0.02988(9) Uani 1 1 d . . . . .
Cd2 Cd 0.000000 0.04728(3) 0.250000 0.04100(11) Uani 1 2 d S T P . .
N1 N 0.17300(8) 0.2831(2) 0.12406(12) 0.0341(6) Uani 1 1 d . . . . .
N2 N 0.14697(8) 0.1304(2) 0.05295(12) 0.0323(6) Uani 1 1 d . . . . .
N3 N 0.19844(9) 0.2752(3) 0.28798(14) 0.0420(7) Uani 1 1 d . . . . .
N4 N 0.20288(9) 0.1318(3) 0.35841(14) 0.0425(7) Uani 1 1 d . . . . .
N5 N 0.04950(11) -0.1027(3) 0.29645(16) 0.0516(8) Uani 1 1 d . . . . .
N6 N 0.08337(10) -0.2792(3) 0.34102(14) 0.0447(7) Uani 1 1 d . . . . .
O1 O 0.16664(7) 0.5375(2) 0.21959(11) 0.0417(6) Uani 1 1 d . . . . .
O2 O 0.18836(7) 0.5953(2) 0.15048(11) 0.041 Uani 1 1 d . . . . .
O3 O 0.27450(7) 0.4647(2) 0.27226(12) 0.0465(6) Uani 1 1 d . . . . .
O4 O 0.27076(7) 0.2732(2) 0.23319(12) 0.0491(6) Uani 1 1 d . . . . .
O5 O 0.08409(7) 0.6249(2) 0.09916(11) 0.0418(6) Uani 1 1 d . . . . .
O6 O 0.04692(7) 0.4327(2) 0.02816(11) 0.0445(6) Uani 1 1 d . . . . .
O7 O 0.01046(8) 0.1324(2) 0.16710(13) 0.0503(6) Uani 1 1 d . . . . .
O8 O 0.04665(9) 0.2117(3) 0.26297(13) 0.0583(7) Uani 1 1 d . . . . .

loop_
_atom_site_aniso_label
_atom_site_aniso_U_11
_atom_site_aniso_U_22
_atom_site_aniso_U_33
_atom_site_aniso_U_23
_atom_site_aniso_U_13
_atom_site_aniso_U_12
C1 0.0385(18) 0.0346(19) 0.051(2) 0.0013(17) 0.0197(17) 0.0008(16)
C2 0.0344(17) 0.0333(18) 0.045(2) -0.0022(16) 0.0172(16) -0.0033(15)
C3 0.0357(17) 0.0289(18) 0.046(2) -0.0063(15) 0.0138(16) -0.0033(15)
C4 0.0307(16) 0.0336(18) 0.039(2) -0.0021(15) 0.0121(15) -0.0011(14)
C5 0.0261(15) 0.0296(17) 0.040(2) -0.0015(14) 0.0080(14) -0.0025(13)
C6 0.0433(19) 0.037(2) 0.046(2) -0.0107(16) 0.0157(17) -0.0098(16)
C7 0.0426(19) 0.040(2) 0.047(2) -0.0041(17) 0.0199(17) -0.0065(16)
C8 0.0313(16) 0.0238(16) 0.0438(19) 0.0031(14) 0.0151(15) -0.0048(13)
C9 0.0288(17) 0.042(2) 0.062(3) 0.0046(18) 0.0105(17) 0.0018(16)
C10 0.0363(18) 0.0308(19) 0.069(3) 0.0019(17) 0.0204(18) 0.0093(15)
C11 0.0406(18) 0.0226(17) 0.053(2) -0.0010(15) 0.0205(17) -0.0008(14)
C12 0.0304(16) 0.0241(16) 0.0364(18) 0.0013(13) 0.0142(14) -0.0017(13)
C13 0.0296(15) 0.0209(15) 0.0323(17) 0.0038(12) 0.0115(14) 0.0009(12)
C14 0.0264(15) 0.0251(16) 0.0370(19) -0.0046(14) 0.0051(14) -0.0033(13)
C15 0.066(3) 0.058(3) 0.047(2) -0.015(2) 0.022(2) -0.013(2)
C16 0.0311(16) 0.0277(17) 0.0335(18) 0.0055(14) 0.0134(14) -0.0003(14)
C17 0.058(2) 0.050(2) 0.090(3) 0.032(2) 0.046(2) 0.027(2)
C18 0.063(3) 0.059(3) 0.094(3) 0.037(2) 0.056(3) 0.030(2)
C19 0.0435(18) 0.0276(17) 0.048(2) 0.0130(15) 0.0265(17) 0.0106(15)
C20 0.052(2) 0.0315(18) 0.043(2) 0.0156(15) 0.0295(17) 0.0119(16)
C21 0.137(5) 0.105(4) 0.163(5) 0.099(4) 0.130(5) 0.092(4)
C22 0.105(3) 0.088(3) 0.120(4) 0.066(3) 0.093(3) 0.051(3)
C23 0.054(2) 0.0374(18) 0.045(2) 0.0157(15) 0.0342(17) 0.0143(16)
C24 0.070(2) 0.059(2) 0.086(3) 0.040(2) 0.059(2) 0.035(2)
C25 0.079(3) 0.061(3) 0.083(3) 0.038(2) 0.065(3) 0.027(2)
C26 0.046(2) 0.0324(19) 0.044(2) -0.0030(16) 0.0078(17) 0.0074(16)
C27 0.049(2) 0.040(2) 0.039(2) -0.0009(17) 0.0027(17) 0.0091(17)
C28 0.0386(18) 0.0311(18) 0.0322(18) 0.0019(14) 0.0108(15) 0.0017(15)
C29 0.0418(18) 0.0315(17) 0.0338(18) -0.0018(14) 0.0188(16) -0.0053(15)
C30 0.048(2) 0.039(2) 0.057(3) -0.0085(19) 0.0005(19) 0.0043(18)
C31 0.054(2) 0.043(2) 0.054(3) -0.0159(19) 0.002(2) -0.0048(19)
C32 0.051(2) 0.0324(19) 0.039(2) -0.0066(15) 0.0197(18) -0.0101(16)
C33 0.068(2) 0.0290(19) 0.045(2) 0.0018(16) 0.017(2) 0.0067(18)
C34 0.060(2) 0.040(2) 0.0298(19) -0.0036(16) 0.0068(18) 0.0008(18)
C35 0.059(2) 0.0313(18) 0.038(2) -0.0029(15) 0.0207(18) -0.0103(17)
C36 0.047(2) 0.040(2) 0.052(2) -0.0090(18) 0.0137(18) -0.0075(17)
C37 0.055(2) 0.041(2) 0.060(3) -0.0049(19) 0.023(2) 0.0000(19)
C38 0.059(2) 0.039(2) 0.074(3) -0.0195(19) 0.035(2) -0.0129(18)
C39 0.073(3) 0.042(2) 0.067(3) 0.015(2) 0.036(2) 0.009(2)
C40 0.066(3) 0.047(2) 0.069(3) 0.014(2) 0.038(2) 0.011(2)
C41 0.059(2) 0.039(2) 0.060(2) 0.0131(19) 0.026(2) 0.0128(19)
C42 0.060(2) 0.0305(18) 0.0339(19) 0.0042(14) 0.0209(18) 0.0110(17)
C43 0.056(2) 0.046(2) 0.069(3) 0.016(2) 0.031(2) 0.0169(19)
Cd1 0.02922(13) 0.02394(13) 0.03130(15) 0.00284(9) 0.00945(10) 0.00181(9)
Cd2 0.0530(2) 0.02372(18) 0.0441(2) 0.000 0.02032(18) 0.000
N1 0.0357(14) 0.0284(14) 0.0332(15) -0.0008(12) 0.0116(12) 0.0000(12)
N2 0.0345(14) 0.0286(14) 0.0320(15) -0.0027(11) 0.0136(13) -0.0019(11)
N3 0.0486(17) 0.0338(15) 0.0485(17) 0.0146(13) 0.0267(15) 0.0123(13)
N4 0.0530(18) 0.0358(16) 0.0501(18) 0.0175(13) 0.0335(16) 0.0161(13)
N5 0.067(2) 0.0341(17) 0.052(2) 0.0085(14) 0.0253(17) 0.0101(15)
N6 0.0607(19) 0.0326(16) 0.0410(17) 0.0040(13) 0.0234(15) 0.0079(14)
O1 0.0479(14) 0.0259(12) 0.0544(15) 0.0142(11) 0.0261(12) 0.0081(10)
O2 0.041 0.035 0.049 0.001 0.022 0.007
O3 0.0321(12) 0.0267(13) 0.0656(17) -0.0071(11) 0.0093(12) 0.0051(10)
O4 0.0307(12) 0.0388(14) 0.0628(17) -0.0151(12) 0.0084(12) 0.0006(11)
O5 0.0400(13) 0.0355(13) 0.0417(14) -0.0012(10) 0.0118(11) -0.0149(10)
O6 0.0466(14) 0.0427(14) 0.0394(14) -0.0055(11) 0.0158(12) -0.0119(11)
O7 0.0614(16) 0.0330(13) 0.0569(16) -0.0032(12) 0.0275(14) -0.0127(12)
O8 0.0688(18) 0.0503(17) 0.0487(17) 0.0064(13) 0.0208(14) -0.0131(14)

loop_
_atom_type_symbol
_atom_type_description
_atom_type_scat_dispersion_real
_atom_type_scat_dispersion_imag
_atom_type_scat_source
C C 0.0033 0.0016 'International Tables Vol C Tables 4.2.6.8 and 6.1.1.4'
H H 0.0000 0.0000 'International Tables Vol C Tables 4.2.6.8 and 6.1.1.4'
N N 0.0061 0.0033 'International Tables Vol C Tables 4.2.6.8 and 6.1.1.4'
O O 0.0106 0.0060 'International Tables Vol C Tables 4.2.6.8 and 6.1.1.4'
Cd Cd -0.8075 1.2024 'International Tables Vol C Tables 4.2.6.8 and 6.1.1.4'

loop_
_geom_angle_atom_site_label_1
_geom_angle_atom_site_label_2
_geom_angle_atom_site_label_3
_geom_angle
_geom_angle_site_symmetry_1
_geom_angle_site_symmetry_3
O8 C1 O7 121.1(3) . .
O8 C1 C2 119.8(3) . .
O7 C1 C2 119.1(3) . .
O8 C1 Cd2 61.14(18) . .
O7 C1 Cd2 60.98(18) . .
C2 C1 Cd2 168.7(2) . .
C7 C2 C3 119.4(3) . .
C7 C2 C1 119.8(3) . .
C3 C2 C1 120.9(3) . .
C4 C3 C2 120.9(3) . .
C4 C3 H3 119.5 . .
C2 C3 H3 119.5 . .
C3 C4 O6 125.3(3) . .
C3 C4 C5 119.3(3) . .
O6 C4 C5 115.4(3) . .
C6 C5 O5 124.8(3) . .
C6 C5 C4 120.3(3) . .
O5 C5 C4 114.9(3) . .
C5 C6 C7 119.9(3) . .
C5 C6 H6 120.0 . .
C7 C6 H6 120.0 . .
C6 C7 C2 120.1(3) . .
C6 C7 H7 120.0 . .
C2 C7 H7 120.0 . .
C9 C8 C13 122.0(3) . .
C9 C8 O5 118.6(3) . .
C13 C8 O5 118.9(3) . .
C10 C9 C8 119.3(3) . .
C10 C9 H9 120.3 . .
C8 C9 H9 120.3 . .
C11 C10 C9 120.4(3) . .
C11 C10 H10 119.8 . .
C9 C10 H10 119.8 . .
C10 C11 C12 120.3(3) . .
C10 C11 H11 119.8 . .
C12 C11 H11 119.8 . .
C11 C12 C13 120.0(3) . .
C11 C12 C16 120.0(3) . 4
C13 C12 C16 120.0(3) . 4
C8 C13 C12 117.9(3) . .
C8 C13 C14 119.7(3) . .
C12 C13 C14 122.4(3) . .
O2 C14 O1 123.3(3) . .
O2 C14 C13 121.3(3) . .
O1 C14 C13 115.4(3) . .
O2 C14 Cd1 68.94(17) . .
O1 C14 Cd1 54.48(15) . .
C13 C14 Cd1 169.7(2) . .
O6 C15 H15A 109.5 . .
O6 C15 H15B 109.5 . .
H15A C15 H15B 109.5 . .
O6 C15 H15C 109.5 . .
H15A C15 H15C 109.5 . .
H15B C15 H15C 109.5 . .
O4 C16 O3 121.6(3) . .
O4 C16 C12 120.5(3) . 4_545
O3 C16 C12 117.8(3) . 4_545
O4 C16 Cd1 63.64(16) . .
O3 C16 Cd1 58.12(16) . .
C12 C16 Cd1 172.4(2) 4_545 .
C18 C17 N3 109.3(3) . .
C18 C17 H17 125.4 . .
N3 C17 H17 125.4 . .
C17 C18 N4 106.4(3) . .
C17 C18 H18 126.8 . .
N4 C18 H18 126.8 . .
N3 C19 N4 111.5(3) . .
N3 C19 H19 124.2 . .
N4 C19 H19 124.2 . .
C21 C20 C25 118.8(3) . .
C21 C20 N4 120.0(3) . .
C25 C20 N4 121.1(3) . .
C20 C21 C22 120.1(4) . .
C20 C21 H21 119.9 . .
C22 C21 H21 119.9 . .
C23 C22 C21 121.9(4) . .
C23 C22 H22 119.1 . .
C21 C22 H22 119.1 . .
C24 C23 C22 116.4(3) . .
C24 C23 C23 122.3(4) . 7_546
C22 C23 C23 121.2(4) . 7_546
C23 C24 C25 122.2(3) . .
C23 C24 H24 118.9 . .
C25 C24 H24 118.9 . .
C20 C25 C24 120.5(3) . .
C20 C25 H25 119.7 . .
C24 C25 H25 119.7 . .
C27 C26 N1 109.6(3) . .
C27 C26 H26 125.2 . .
N1 C26 H26 125.2 . .
C26 C27 N2 106.9(3) . .
C26 C27 H27 126.5 . .
N2 C27 H27 126.5 . .
N1 C28 N2 111.6(3) . .
N1 C28 H28 124.2 . .
N2 C28 H28 124.2 . .
C34 C29 C30 120.2(3) . .
C34 C29 N2 121.0(3) . .
C30 C29 N2 118.8(3) . .
C29 C30 C31 119.2(4) . .
C29 C30 H30 120.4 . .
C31 C30 H30 120.4 . .
C32 C31 C30 121.4(4) . .
C32 C31 H31 119.3 . .
C30 C31 H31 119.3 . .
C31 C32 C33 117.8(3) . .
C31 C32 C35 119.7(3) . .
C33 C32 C35 122.5(3) . .
C32 C33 C34 121.9(3) . .
C32 C33 H33 119.0 . .
C34 C33 H33 119.0 . .
C29 C34 C33 119.4(3) . .
C29 C34 H34 120.3 . .
C33 C34 H34 120.3 . .
C36 C35 C38 118.4(3) . .
C36 C35 C32 121.1(3) . .
C38 C35 C32 120.4(3) . .
C35 C36 C37 121.6(4) . .
C35 C36 H36 119.2 . .
C37 C36 H36 119.2 . .
C42 C37 C36 118.8(4) 6_545 .
C42 C37 H37 120.6 6_545 .
C36 C37 H37 120.6 . .
C35 C38 C43 120.6(4) . 6_545
C35 C38 H38 119.7 . .
C43 C38 H38 119.7 6_545 .
N5 C39 C40 110.0(4) . .
N5 C39 H39 125.0 . .
C40 C39 H39 125.0 . .
C39 C40 N6 106.1(4) . .
C39 C40 H40 126.9 . .
N6 C40 H40 126.9 . .
N5 C41 N6 111.5(4) . .
N5 C41 H41 124.2 . .
N6 C41 H41 124.2 . .
C43 C42 C37 120.6(3) . 6_546
C43 C42 N6 120.7(3) . .
C37 C42 N6 118.7(3) 6_546 .
C42 C43 C38 119.9(4) . 6_546
C42 C43 H43 120.0 . .
C38 C43 H43 120.0 6_546 .
N1 Cd1 N3 104.52(10) . .
N1 Cd1 O1 104.94(9) . .
N3 Cd1 O1 87.56(9) . .
N1 Cd1 O3 137.61(9) . .
N3 Cd1 O3 104.09(10) . .
O1 Cd1 O3 106.89(8) . .
N1 Cd1 O4 91.50(9) . .
N3 Cd1 O4 95.53(10) . .
O1 Cd1 O4 161.98(8) . .
O3 Cd1 O4 55.13(8) . .
N1 Cd1 O2 86.87(8) . .
N3 Cd1 O2 141.49(9) . .
O1 Cd1 O2 53.94(8) . .
O3 Cd1 O2 89.79(8) . .
O4 Cd1 O2 121.23(8) . .
N1 Cd1 C16 116.09(10) . .
N3 Cd1 C16 99.89(10) . .
O1 Cd1 C16 134.47(9) . .
O3 Cd1 C16 27.66(9) . .
O4 Cd1 C16 27.51(8) . .
O2 Cd1 C16 107.86(8) . .
N1 Cd1 C14 97.24(9) . .
N3 Cd1 C14 114.85(10) . .
O1 Cd1 C14 27.29(9) . .
O3 Cd1 C14 98.35(8) . .
O4 Cd1 C14 144.80(9) . .
O2 Cd1 C14 26.68(8) . .
C16 Cd1 C14 123.52(9) . .
N5 Cd2 N5 92.68(17) . 2
N5 Cd2 O7 105.29(11) . .
N5 Cd2 O7 105.08(10) 2 .
N5 Cd2 O7 105.07(10) . 2
N5 Cd2 O7 105.29(11) 2 2
O7 Cd2 O7 135.41(12) . 2
N5 Cd2 O8 161.00(11) . 2
N5 Cd2 O8 93.69(11) 2 2
O7 Cd2 O8 90.29(9) . 2
O7 Cd2 O8 55.95(9) 2 2
N5 Cd2 O8 93.68(11) . .
N5 Cd2 O8 161.00(11) 2 .
O7 Cd2 O8 55.95(9) . .
O7 Cd2 O8 90.29(9) 2 .
O8 Cd2 O8 86.00(15) 2 .
N5 Cd2 C1 103.59(11) . .
N5 Cd2 C1 133.20(11) 2 .
O7 Cd2 C1 28.43(10) . .
O7 Cd2 C1 111.97(10) 2 .
O8 Cd2 C1 84.86(10) 2 .
O8 Cd2 C1 27.82(10) . .
N5 Cd2 C1 133.20(11) . 2
N5 Cd2 C1 103.58(11) 2 2
O7 Cd2 C1 111.97(10) . 2
O7 Cd2 C1 28.43(10) 2 2
O8 Cd2 C1 27.82(10) 2 2
O8 Cd2 C1 84.86(10) . 2
C1 Cd2 C1 96.50(15) . 2
C28 N1 C26 105.7(3) . .
C28 N1 Cd1 127.8(2) . .
C26 N1 Cd1 126.4(2) . .
C28 N2 C27 106.2(3) . .
C28 N2 C29 127.5(3) . .
C27 N2 C29 126.3(3) . .
C19 N3 C17 106.1(3) . .
C19 N3 Cd1 128.1(2) . .
C17 N3 Cd1 125.5(2) . .
C19 N4 C18 106.7(3) . .
C19 N4 C20 126.6(3) . .
C18 N4 C20 126.5(3) . .
C41 N5 C39 105.6(3) . .
C41 N5 Cd2 129.8(3) . .
C39 N5 Cd2 124.3(2) . .
C41 N6 C40 106.7(3) . .
C41 N6 C42 126.1(3) . .
C40 N6 C42 127.2(3) . .
C14 O1 Cd1 98.23(19) . .
C14 O2 Cd1 84.39(18) . .
C16 O3 Cd1 94.21(19) . .
C16 O4 Cd1 88.85(18) . .
C5 O5 C8 118.8(2) . .
C4 O6 C15 116.6(3) . .
C1 O7 Cd2 90.6(2) . .
C1 O8 Cd2 91.0(2) . .

loop_
_geom_bond_atom_site_label_1
_geom_bond_atom_site_label_2
_geom_bond_distance
_geom_bond_site_symmetry_2
C1 O8 1.248(4) .
C1 O7 1.273(4) .
C1 C2 1.489(5) .
C1 Cd2 2.674(3) .
C2 C7 1.387(5) .
C2 C3 1.389(5) .
C3 C4 1.368(5) .
C3 H3 0.9300 .
C4 O6 1.369(4) .
C4 C5 1.397(4) .
C5 C6 1.376(5) .
C5 O5 1.382(4) .
C6 C7 1.385(5) .
C6 H6 0.9300 .
C7 H7 0.9300 .
C8 C9 1.376(5) .
C8 C13 1.385(4) .
C8 O5 1.398(4) .
C9 C10 1.375(5) .
C9 H9 0.9300 .
C10 C11 1.375(5) .
C10 H10 0.9300 .
C11 C12 1.388(4) .
C11 H11 0.9300 .
C12 C13 1.401(4) .
C12 C16 1.498(4) 4
C13 C14 1.503(4) .
C14 O2 1.236(4) .
C14 O1 1.270(4) .
C14 Cd1 2.741(3) .
C15 O6 1.412(4) .
C15 H15A 0.9600 .
C15 H15B 0.9600 .
C15 H15C 0.9600 .
C16 O4 1.242(4) .
C16 O3 1.251(4) .
C16 Cd1 2.688(3) .
C17 C18 1.344(5) .
C17 N3 1.375(5) .
C17 H17 0.9300 .
C18 N4 1.377(5) .
C18 H18 0.9300 .
C19 N3 1.305(4) .
C19 N4 1.340(4) .
C19 H19 0.9300 .
C20 C21 1.342(5) .
C20 C25 1.345(5) .
C20 N4 1.440(4) .
C21 C22 1.390(6) .
C21 H21 0.9300 .
C22 C23 1.360(6) .
C22 H22 0.9300 .
C23 C24 1.343(5) .
C23 C23 1.499(6) 7_546
C24 C25 1.384(5) .
C24 H24 0.9300 .
C25 H25 0.9300 .
C26 C27 1.328(5) .
C26 N1 1.372(4) .
C26 H26 0.9300 .
C27 N2 1.380(4) .
C27 H27 0.9300 .
C28 N1 1.312(4) .
C28 N2 1.336(4) .
C28 H28 0.9300 .
C29 C34 1.356(5) .
C29 C30 1.381(5) .
C29 N2 1.441(4) .
C30 C31 1.392(5) .
C30 H30 0.9300 .
C31 C32 1.365(5) .
C31 H31 0.9300 .
C32 C33 1.374(5) .
C32 C35 1.498(5) .
C33 C34 1.385(5) .
C33 H33 0.9300 .
C34 H34 0.9300 .
C35 C36 1.375(5) .
C35 C38 1.375(5) .
C36 C37 1.383(5) .
C36 H36 0.9300 .
C37 C42 1.375(5) 6_545
C37 H37 0.9300 .
C38 C43 1.386(5) 6_545
C38 H38 0.9300 .
C39 N5 1.356(5) .
C39 C40 1.356(5) .
C39 H39 0.9300 .
C40 N6 1.364(5) .
C40 H40 0.9300 .
C41 N5 1.315(5) .
C41 N6 1.346(5) .
C41 H41 0.9300 .
C42 C43 1.364(5) .
C42 N6 1.441(4) .
C43 H43 0.9300 .
Cd1 N1 2.233(3) .
Cd1 N3 2.250(3) .
Cd1 O1 2.254(2) .
Cd1 O3 2.288(2) .
Cd1 O4 2.409(2) .
Cd1 O2 2.570(2) .
Cd2 N5 2.264(3) .
Cd2 N5 2.264(3) 2
Cd2 O7 2.338(3) .
Cd2 O7 2.338(3) 2
Cd2 O8 2.342(3) 2
Cd2 O8 2.342(3) .

loop_
_geom_torsion_atom_site_label_1
_geom_torsion_atom_site_label_2
_geom_torsion_atom_site_label_3
_geom_torsion_atom_site_label_4
_geom_torsion
_geom_torsion_site_symmetry_1
_geom_torsion_site_symmetry_2
_geom_torsion_site_symmetry_3
_geom_torsion_site_symmetry_4
O8 C1 C2 C7 -13.0(5) . . . .
O7 C1 C2 C7 165.7(3) . . . .
Cd2 C1 C2 C7 78.7(14) . . . .
O8 C1 C2 C3 167.2(3) . . . .
O7 C1 C2 C3 -14.1(5) . . . .
Cd2 C1 C2 C3 -101.1(13) . . . .
C7 C2 C3 C4 2.9(5) . . . .
C1 C2 C3 C4 -177.3(3) . . . .
C2 C3 C4 O6 179.1(3) . . . .
C2 C3 C4 C5 -0.4(5) . . . .
C3 C4 C5 C6 -2.5(5) . . . .
O6 C4 C5 C6 178.0(3) . . . .
C3 C4 C5 O5 177.0(3) . . . .
O6 C4 C5 O5 -2.5(4) . . . .
O5 C5 C6 C7 -176.7(3) . . . .
C4 C5 C6 C7 2.7(5) . . . .
C5 C6 C7 C2 -0.1(5) . . . .
C3 C2 C7 C6 -2.7(5) . . . .
C1 C2 C7 C6 177.5(3) . . . .
C13 C8 C9 C10 -0.9(6) . . . .
O5 C8 C9 C10 -173.0(3) . . . .
C8 C9 C10 C11 1.9(6) . . . .
C9 C10 C11 C12 -1.0(6) . . . .
C10 C11 C12 C13 -0.9(5) . . . .
C10 C11 C12 C16 176.5(3) . . . 4
C9 C8 C13 C12 -1.0(5) . . . .
O5 C8 C13 C12 171.2(3) . . . .
C9 C8 C13 C14 179.6(3) . . . .
O5 C8 C13 C14 -8.3(4) . . . .
C11 C12 C13 C8 1.8(5) . . . .
C16 C12 C13 C8 -175.6(3) 4 . . .
C11 C12 C13 C14 -178.7(3) . . . .
C16 C12 C13 C14 3.9(5) 4 . . .
C8 C13 C14 O2 101.9(4) . . . .
C12 C13 C14 O2 -77.6(4) . . . .
C8 C13 C14 O1 -76.4(4) . . . .
C12 C13 C14 O1 104.2(3) . . . .
C8 C13 C14 Cd1 -85.4(12) . . . .
C12 C13 C14 Cd1 95.1(12) . . . .
N3 C17 C18 N4 -0.7(5) . . . .
C25 C20 C21 C22 -0.8(9) . . . .
N4 C20 C21 C22 175.8(5) . . . .
C20 C21 C22 C23 2.5(10) . . . .
C21 C22 C23 C24 -3.8(9) . . . .
C21 C22 C23 C23 179.7(6) . . . 7_546
C22 C23 C24 C25 3.5(7) . . . .
C23 C23 C24 C25 179.9(5) 7_546 . . .
C21 C20 C25 C24 0.5(8) . . . .
N4 C20 C25 C24 -176.0(4) . . . .
C23 C24 C25 C20 -2.0(8) . . . .
N1 C26 C27 N2 0.6(4) . . . .
C34 C29 C30 C31 0.8(6) . . . .
N2 C29 C30 C31 -179.2(4) . . . .
C29 C30 C31 C32 0.6(7) . . . .
C30 C31 C32 C33 -1.7(6) . . . .
C30 C31 C32 C35 179.0(4) . . . .
C31 C32 C33 C34 1.3(6) . . . .
C35 C32 C33 C34 -179.3(4) . . . .
C30 C29 C34 C33 -1.1(6) . . . .
N2 C29 C34 C33 178.9(3) . . . .
C32 C33 C34 C29 0.0(6) . . . .
C31 C32 C35 C36 141.2(4) . . . .
C33 C32 C35 C36 -38.1(5) . . . .
C31 C32 C35 C38 -37.8(5) . . . .
C33 C32 C35 C38 142.8(4) . . . .
C38 C35 C36 C37 0.5(6) . . . .
C32 C35 C36 C37 -178.5(3) . . . .
C35 C36 C37 C42 -0.3(6) . . . 6_545
C36 C35 C38 C43 -0.5(6) . . . 6_545
C32 C35 C38 C43 178.6(4) . . . 6_545
N5 C39 C40 N6 -0.7(5) . . . .
C37 C42 C43 C38 -0.1(6) 6_546 . . 6_546
N6 C42 C43 C38 -179.5(3) . . . 6_546
N2 C28 N1 C26 0.4(4) . . . .
N2 C28 N1 Cd1 176.1(2) . . . .
C27 C26 N1 C28 -0.6(4) . . . .
C27 C26 N1 Cd1 -176.4(3) . . . .
N1 C28 N2 C27 0.0(4) . . . .
N1 C28 N2 C29 -178.0(3) . . . .
C26 C27 N2 C28 -0.4(4) . . . .
C26 C27 N2 C29 177.6(3) . . . .
C34 C29 N2 C28 -7.9(5) . . . .
C30 C29 N2 C28 172.1(4) . . . .
C34 C29 N2 C27 174.5(4) . . . .
C30 C29 N2 C27 -5.5(5) . . . .
N4 C19 N3 C17 -1.2(4) . . . .
N4 C19 N3 Cd1 -175.2(2) . . . .
C18 C17 N3 C19 1.1(5) . . . .
C18 C17 N3 Cd1 175.4(3) . . . .
N3 C19 N4 C18 0.8(4) . . . .
N3 C19 N4 C20 176.7(3) . . . .
C17 C18 N4 C19 0.0(5) . . . .
C17 C18 N4 C20 -175.9(4) . . . .
C21 C20 N4 C19 -179.5(5) . . . .
C25 C20 N4 C19 -3.0(6) . . . .
C21 C20 N4 C18 -4.4(7) . . . .
C25 C20 N4 C18 172.1(4) . . . .
N6 C41 N5 C39 0.3(5) . . . .
N6 C41 N5 Cd2 174.5(2) . . . .
C40 C39 N5 C41 0.3(5) . . . .
C40 C39 N5 Cd2 -174.4(3) . . . .
N5 C41 N6 C40 -0.7(5) . . . .
N5 C41 N6 C42 -179.9(3) . . . .
C39 C40 N6 C41 0.9(5) . . . .
C39 C40 N6 C42 -180.0(3) . . . .
C43 C42 N6 C41 21.3(5) . . . .
C37 C42 N6 C41 -158.1(4) 6_546 . . .
C43 C42 N6 C40 -157.7(4) . . . .
C37 C42 N6 C40 22.9(5) 6_546 . . .
O2 C14 O1 Cd1 3.7(3) . . . .
C13 C14 O1 Cd1 -178.0(2) . . . .
O1 C14 O2 Cd1 -3.3(3) . . . .
C13 C14 O2 Cd1 178.6(3) . . . .
O4 C16 O3 Cd1 4.7(3) . . . .
C12 C16 O3 Cd1 -172.6(2) 4_545 . . .
O3 C16 O4 Cd1 -4.4(3) . . . .
C12 C16 O4 Cd1 172.7(3) 4_545 . . .
C6 C5 O5 C8 -2.8(5) . . . .
C4 C5 O5 C8 177.8(3) . . . .
C9 C8 O5 C5 -97.0(4) . . . .
C13 C8 O5 C5 90.6(4) . . . .
C3 C4 O6 C15 8.1(5) . . . .
C5 C4 O6 C15 -172.4(3) . . . .
O8 C1 O7 Cd2 11.6(3) . . . .
C2 C1 O7 Cd2 -167.1(3) . . . .
O7 C1 O8 Cd2 -11.6(3) . . . .
C2 C1 O8 Cd2 167.1(3) . . . .
